data_7127794
loop_
_publ_author_name
'Xie, Shaolei'
'He, Zhi-Juan'
'Zhang, Ling-Hui'
'Huang, Bo-Lun'
'Chen, Xiao-Wei'
'Zhan, Zong-Song'
'Zhang, Fu-Min'

_publ_section_title
;
 The organocatalytic enantiodivergent fluorination of
 \b-ketodiaryl-phosphine oxides for the construction of carbon-fluorine
 quaternary stereocenters.
;
_journal_issue 16
_journal_name_full 'Chemical communications (Cambridge, England)'
_journal_page_first 2069
_journal_page_last 2072
_journal_paper_doi 10.1039/d0cc07770d
_journal_volume 57
_journal_year 2021
_chemical_absolute_configuration ad
_chemical_formula_moiety 'C18 H18 F O2 P'
_chemical_formula_sum 'C18 H18 F O2 P'
_chemical_formula_weight 316.29
_space_group_crystal_system triclinic
_space_group_IT_number 1
_space_group_name_Hall 'P 1'
_space_group_name_H-M_alt 'P 1'
_atom_sites_solution_hydrogens geom
_atom_sites_solution_primary direct
_audit_creation_date 2020-08-19
_audit_creation_method
;
Olex2 1.3
(compiled 2020.07.31 svn.rc2a77460 for OlexSys, GUI svn.r6145)
;
_audit_update_record
;
2020-09-30 deposited with the CCDC.	2020-12-24 downloaded from the CCDC.
;
_cell_angle_alpha 81.880(6)
_cell_angle_beta 81.526(6)
_cell_angle_gamma 66.712(8)
_cell_formula_units_Z 2
_cell_length_a 8.0210(6)
_cell_length_b 9.7257(8)
_cell_length_c 11.0936(8)
_cell_measurement_reflns_used 4044
_cell_measurement_temperature 293(2)
_cell_measurement_theta_max 69.8520
_cell_measurement_theta_min 4.9220
_cell_volume 782.94(11)
_computing_cell_refinement 'CrysAlisPro 1.171.38.43f (Rigaku OD, 2015)'
_computing_data_collection 'CrysAlisPro 1.171.38.43f (Rigaku OD, 2015)'
_computing_data_reduction 'CrysAlisPro 1.171.38.43f (Rigaku OD, 2015)'
_computing_molecular_graphics 'Olex2 1.3 (Dolomanov et al., 2009)'
_computing_publication_material 'Olex2 1.3 (Dolomanov et al., 2009)'
_computing_structure_refinement 'SHELXL 2018/3 (Sheldrick, 2015)'
_computing_structure_solution 'SHELXS  (Sheldrick, 2008)'
_diffrn_ambient_temperature 293(2)
_diffrn_detector 'CCD plate'
_diffrn_detector_area_resol_mean 16.0733
_diffrn_detector_type Eos
_diffrn_measured_fraction_theta_full 0.996
_diffrn_measured_fraction_theta_max 0.996
_diffrn_measurement_details
;
List of Runs (angles in degrees, time in seconds):

  # Type    Start    End  Width  t~exp~   \w     \q     \k     \f   Frames
#--------------------------------------------------------------------------
  1  \w     30.00  78.00   1.00    2.00    --   54.00 -77.00  90.00   48
  2  \w     48.00  91.00   1.00    2.00    --   54.00 -23.00  42.00   43
  3  \w     78.00 146.00   1.00    4.00    --  108.00 -91.00  90.00   68
  4  \w     62.00 115.00   1.00    4.00    --  108.00-111.00 -90.00   53
  5  \w     93.00 145.00   1.00    4.00    --  108.00 -91.00 -90.00   52
  6  \w    104.00 176.00   1.00    4.00    --  108.00  38.00-150.00   72
  7  \w    100.00 149.00   1.00    4.00    --  108.00 111.00 -30.00   49
  8  \w     96.00 159.00   1.00    4.00    --  108.00  38.00 -30.00   63
  9  \w     94.00 122.00   1.00    2.00    --   54.00  57.00-120.00   28
 10  \w     79.00 164.00   1.00    4.00    --  108.00  77.00 -90.00   85
 11  \w     86.00 177.00   1.00    4.00    --  108.00  50.00-120.00   91
 12  \w     55.00 126.00   1.00    4.00    --  108.00 -38.00 -90.00   71
 13  \w     51.00 128.00   1.00    4.00    --  108.00 -50.00  60.00   77
 14  \w     37.00 103.00   1.00    4.00    --  108.00-111.00  90.00   66
 15  \w     36.00  63.00   1.00    4.00    --  108.00 -91.00  90.00   27
 16  \w     -2.00  45.00   1.00    2.00    --   54.00 -23.00  42.00   47
 17  \w    -13.00  22.00   1.00    1.00    --    0.00  57.00  30.00   35
 18  \w    -13.00  37.00   1.00    2.00    --   54.00 -57.00 -90.00   50
 19  \w      7.00  80.00   1.00    2.00    --   54.00 -99.00 -90.00   73
 20  \w     43.00 125.00   1.00    4.00    --  108.00 -63.00-150.00   82
 21  \w     38.00 123.00   1.00    2.00    --   54.00  57.00-150.00   85
 22  \w     42.00  69.00   1.00    1.00    --    0.00  57.00  30.00   27
 23  \w    -19.00  20.00   1.00    1.00    --    0.00 -57.00-120.00   39
 24  \w    -16.00  81.00   1.00    2.00    --   54.00 -77.00   0.00   97
 25  \w    -63.00 -37.00   1.00    1.00    --    0.00 -57.00-120.00   26
 26  \w     19.00  45.00   1.00    1.00    --    0.00  57.00-120.00   26
 27  \w    -25.00   7.00   1.00    1.00    --    0.00  19.00-180.00   32
 28  \w     34.00  60.00   1.00    1.00    --    0.00  19.00-180.00   26
 29  \w    -17.00   9.00   1.00    1.00    --    0.00  57.00-120.00   26
 30  \w    -18.00   9.00   1.00    1.00    --   24.00 106.00 179.94   27
 31  \w     -2.00  23.00   1.00    2.00    --   36.00  92.00   8.71   25
 32  \w     -6.00  19.00   1.00    2.00    --   36.00  99.00 -95.83   25
 33  \w      2.00  27.00   1.00    2.00    --   40.00  92.00-173.00   25
 34  \w     12.00  37.00   1.00    2.00    --   44.00  81.00 117.43   25
 35  \w     16.00  41.00   1.00    2.00    --   48.00  80.00   0.36   25
 36  \w     20.00  45.00   1.00    2.00    --   52.00  80.00 102.29   25
 37  \w     21.00  46.00   1.00    2.00    --   52.00  79.00 156.41   25
 38  \w     90.00 116.00   1.00    2.00    --   54.00  77.00  60.00   26
 39  \w     24.00  67.00   1.00    2.00    --   54.00  77.00  60.00   43
 40  \w     25.00  51.00   1.00    2.00    --   54.00  77.00 -60.00   26
 41  \w     26.00  52.00   1.00    2.00    --   54.00  77.00-120.00   26
 42  \w     42.00  73.00   1.00    2.00    --   54.00 -57.00 120.00   31
 43  \w     30.00  62.00   1.00    2.00    --   56.00  75.00-154.85   32
 44  \w     99.00 125.00   1.00    2.00    --   60.00  57.00 117.55   26
 45  \w    104.00 129.00   1.00    2.00    --   60.00  71.00 -27.26   25
 46  \w     34.00  72.00   1.00    2.00    --   60.00  71.00 -27.26   38
 47  \w     40.00  65.00   1.00    2.00    --   60.00  57.00 117.55   25
 48  \w     34.00  60.00   1.00    2.00    --   60.00  70.00 -96.81   26
 49  \w     40.00  74.00   1.00    2.00    --   64.00  71.00  19.87   34
 50  \w     78.00 127.00   1.00    2.00    --   64.00  71.00  19.87   49
 51  \w     42.00  69.00   1.00    2.00    --   64.00  62.00 122.77   27
 52  \w     48.00  79.00   1.00    2.00    --   68.00  61.00 -49.85   31
 53  \w     48.00  87.00   1.00    2.00    --   68.00  53.00-160.59   39
 54  \w     45.00  71.00   1.00    2.00    --   68.00  47.00  38.82   26
 55  \w     41.00  71.00   1.00    2.00    --   68.00  74.00 130.68   30
 56  \w     50.00  76.00   1.00    2.00    --   72.00  66.00 -99.44   26
 57  \w     55.00 100.00   1.00    2.00    --   76.00  62.00 160.70   45
 58  \w     59.00  89.00   1.00    2.00    --   80.00  46.00 145.00   30
 59  \w     78.00 104.00   1.00    4.00    --  108.00  77.00 -30.00   26
 60  \w     83.00 110.00   1.00    4.00    --  108.00  38.00  30.00   27
 61  \w     79.00 105.00   1.00    4.00    --  108.00  77.00-180.00   26
;
_diffrn_measurement_device 'four-circle diffractometer'
_diffrn_measurement_device_type 'SuperNova, Dual, Cu at zero, Eos'
_diffrn_measurement_method '\w scans'
_diffrn_orient_matrix_type 'CrysAlisPro convention (1999,Acta A55,543-557)'
_diffrn_orient_matrix_UB_11 0.1729671000
_diffrn_orient_matrix_UB_12 0.0363687000
_diffrn_orient_matrix_UB_13 -0.0219499000
_diffrn_orient_matrix_UB_21 0.1169857000
_diffrn_orient_matrix_UB_22 -0.1662954000
_diffrn_orient_matrix_UB_23 0.0344374000
_diffrn_orient_matrix_UB_31 0.0238178000
_diffrn_orient_matrix_UB_32 -0.0318253000
_diffrn_orient_matrix_UB_33 -0.1349472000
_diffrn_radiation_monochromator mirror
_diffrn_radiation_probe x-ray
_diffrn_radiation_type 'Cu K\a'
_diffrn_radiation_wavelength 1.54184
_diffrn_reflns_av_R_equivalents 0.0309
_diffrn_reflns_av_unetI/netI 0.0282
_diffrn_reflns_Laue_measured_fraction_full 0.996
_diffrn_reflns_Laue_measured_fraction_max 0.996
_diffrn_reflns_limit_h_max 9
_diffrn_reflns_limit_h_min -9
_diffrn_reflns_limit_k_max 10
_diffrn_reflns_limit_k_min -11
_diffrn_reflns_limit_l_max 11
_diffrn_reflns_limit_l_min -13
_diffrn_reflns_number 7365
_diffrn_reflns_point_group_measured_fraction_full 0.768
_diffrn_reflns_point_group_measured_fraction_max 0.768
_diffrn_reflns_theta_full 66.599
_diffrn_reflns_theta_max 66.599
_diffrn_reflns_theta_min 4.046
_diffrn_source 'micro-focus sealed X-ray tube'
_diffrn_source_type 'SuperNova (Cu) X-ray Source'
_exptl_absorpt_coefficient_mu 1.690
_exptl_absorpt_correction_T_max 1.00000
_exptl_absorpt_correction_T_min 0.32615
_exptl_absorpt_correction_type multi-scan
_exptl_absorpt_process_details
;
CrysAlisPro 1.171.38.43f (Rigaku Oxford Diffraction, 2015)
Empirical absorption correction using spherical harmonics,
 implemented in SCALE3 ABSPACK scaling algorithm.
;
_exptl_crystal_colour 'clear light colourless'
_exptl_crystal_colour_lustre clear
_exptl_crystal_colour_modifier light
_exptl_crystal_colour_primary colourless
_exptl_crystal_density_diffrn 1.342
_exptl_crystal_description block
_exptl_crystal_F_000 332
_exptl_crystal_size_max 0.11
_exptl_crystal_size_mid 0.05
_exptl_crystal_size_min 0.04
_refine_diff_density_max 0.491
_refine_diff_density_min -0.374
_refine_diff_density_rms 0.067
_refine_ls_abs_structure_details
;
 Flack x determined using 1286 quotients [(I+)-(I-)]/[(I+)+(I-)]
 (Parsons, Flack and Wagner, Acta Cryst. B69 (2013) 249-259).
;
_refine_ls_abs_structure_Flack 0.09(2)
_refine_ls_extinction_method none
_refine_ls_goodness_of_fit_ref 1.061
_refine_ls_hydrogen_treatment constr
_refine_ls_matrix_type full
_refine_ls_number_parameters 349
_refine_ls_number_reflns 4258
_refine_ls_number_restraints 3
_refine_ls_restrained_S_all 1.061
_refine_ls_R_factor_all 0.0603
_refine_ls_R_factor_gt 0.0573
_refine_ls_shift/su_max 0.000
_refine_ls_shift/su_mean 0.000
_refine_ls_structure_factor_coef Fsqd
_refine_ls_weighting_details 'w=1/[\s^2^(Fo^2^)+(0.1069P)^2^+0.4491P] where P=(Fo^2^+2Fc^2^)/3'
_refine_ls_weighting_scheme calc
_refine_ls_wR_factor_gt 0.1652
_refine_ls_wR_factor_ref 0.1694
_reflns_Friedel_coverage 0.542
_reflns_Friedel_fraction_full 0.540
_reflns_Friedel_fraction_max 0.540
_reflns_number_gt 3984
_reflns_number_total 4258
_reflns_threshold_expression 'I > 2\s(I)'
_cod_data_source_file d0cc07770d2.cif
_cod_data_source_block xieshl_190_392_2
_cod_depositor_comments 'Adding full bibliography for 7127787--7127794.cif.'
_cod_database_code 7127794
_shelx_shelxl_version_number 2018/3
_shelx_space_group_comment
;
The symmetry employed for this shelxl refinement is uniquely defined
by the following loop, which should always be used as a source of
symmetry information in preference to the above space-group names.
They are only intended as comments.
;
_shelx_estimated_absorpt_t_max 0.935
_shelx_estimated_absorpt_t_min 0.836
_reflns_odcompleteness_completeness 99.71
_reflns_odcompleteness_iscentric 1
_reflns_odcompleteness_theta 66.97
_olex2_refinement_description
;
1. Fixed Uiso
 At 1.2 times of:
  All C(H) groups, All C(H,H) groups
2.a Secondary CH2 refined with riding coordinates:
 C3(H3A,H3B), C5(H5A,H5B), C6(H6A,H6B), C4(H4A,H4B), C23(H23A,H23B), C21(H21A,
 H21B), C22(H22A,H22B), C24(H24A,H24B)
2.b Aromatic/amide H refined with riding coordinates:
 C8(H8), C9(H9), C10(H10), C11(H11), C12(H12), C13(H13), C18(H18), C17(H17),
 C16(H16), C15(H15), C26(H26), C27(H27), C29(H29), C28(H28), C30(H30), C32(H32),
  C33(H33), C34(H34), C35(H35), C36(H36)
2.c Fitted hexagon refined as free rotating group:
 C7(C8,C9,C10,C11,C12), C13(C18,C17,C16,C15,C14), C25(C26,C27,C29,C28,C30),
 C32(C33,C34,C35,C36,C31)
;
_olex2_date_sample_data_collection 2020-08-16
_olex2_submission_special_instructions 'No special instructions were received'
_oxdiff_exptl_absorpt_empirical_details
;
Empirical correction (ABSPACK) includes:
- Absorption correction using spherical harmonics
- Frame scaling
;
_oxdiff_exptl_absorpt_empirical_full_max 3.014
_oxdiff_exptl_absorpt_empirical_full_min 0.477

loop_
_space_group_symop_operation_xyz
'x, y, z'

loop_
_atom_site_label
_atom_site_type_symbol
_atom_site_fract_x
_atom_site_fract_y
_atom_site_fract_z
_atom_site_U_iso_or_equiv
_atom_site_adp_type
_atom_site_occupancy
_atom_site_site_symmetry_order
_atom_site_calc_flag
_atom_site_refinement_flags_posn
_atom_site_refinement_flags_adp
_atom_site_refinement_flags_occupancy
_atom_site_disorder_assembly
_atom_site_disorder_group
P1 P 0.23909(17) 0.70216(14) 0.50654(12) 0.0383(4) Uani 1 1 d . . . . .
F1 F 0.0346(6) 0.6848(5) 0.7100(4) 0.0628(13) Uani 1 1 d . . . . .
O1 O -0.0020(8) 0.4630(6) 0.6309(6) 0.0809(15) Uani 1 1 d . . . . .
O2 O 0.2424(7) 0.7181(6) 0.3724(4) 0.0505(13) Uani 1 1 d . . . . .
C7 C 0.4113(5) 0.5257(4) 0.5608(4) 0.0417(17) Uani 1 1 d G . . . .
C8 C 0.4303(7) 0.4710(5) 0.6828(3) 0.053(2) Uani 1 1 d G . . . .
H8 H 0.345245 0.522370 0.743961 0.063 Uiso 1 1 calc R U . . .
C9 C 0.5763(8) 0.3396(6) 0.7134(4) 0.0554(19) Uani 1 1 d G . . . .
H9 H 0.588938 0.302982 0.795101 0.066 Uiso 1 1 calc R U . . .
C10 C 0.7033(6) 0.2628(5) 0.6220(5) 0.059(2) Uani 1 1 d G . . . .
H10 H 0.801013 0.174818 0.642549 0.071 Uiso 1 1 calc R U . . .
C11 C 0.6844(6) 0.3174(5) 0.5000(5) 0.059(2) Uani 1 1 d G . . . .
H11 H 0.769396 0.266039 0.438855 0.071 Uiso 1 1 calc R U . . .
C12 C 0.5384(7) 0.4489(5) 0.4694(3) 0.0470(18) Uani 1 1 d G . . . .
H12 H 0.525704 0.485428 0.387712 0.056 Uiso 1 1 calc R U . . .
C3 C -0.0698(12) 0.5785(10) 0.4300(9) 0.064(2) Uani 1 1 d . . . . .
H3A H -0.096890 0.492031 0.420779 0.077 Uiso 1 1 calc R U . . .
H3B H 0.029771 0.579976 0.369150 0.077 Uiso 1 1 calc R U . . .
C13 C 0.2125(7) 0.9900(5) 0.4867(4) 0.053(2) Uani 1 1 d G . . . .
H13 H 0.168067 0.994829 0.412711 0.063 Uiso 1 1 calc R U . . .
C18 C 0.2277(9) 1.1162(4) 0.5213(5) 0.071(3) Uani 1 1 d G . . . .
H18 H 0.193506 1.205348 0.470410 0.085 Uiso 1 1 calc R U . . .
C17 C 0.2941(10) 1.1090(5) 0.6318(6) 0.065(2) Uani 1 1 d G . . . .
H17 H 0.304278 1.193424 0.654968 0.078 Uiso 1 1 calc R U . . .
C16 C 0.3452(9) 0.9758(6) 0.7078(5) 0.066(3) Uani 1 1 d G . . . .
H16 H 0.389611 0.970981 0.781827 0.079 Uiso 1 1 calc R U . . .
C15 C 0.3300(8) 0.8496(5) 0.6733(4) 0.057(2) Uani 1 1 d G . . . .
H15 H 0.364173 0.760461 0.724131 0.069 Uiso 1 1 calc R U . . .
C14 C 0.2636(7) 0.8568(4) 0.5627(4) 0.0386(16) Uani 1 1 d G . . . .
C1 C 0.0160(10) 0.7002(8) 0.5863(7) 0.0453(18) Uani 1 1 d . . . . .
C5 C -0.2095(14) 0.8632(11) 0.4326(10) 0.074(3) Uani 1 1 d . . . . .
H5A H -0.118614 0.879601 0.370810 0.089 Uiso 1 1 calc R U . . .
H5B H -0.322926 0.950097 0.426077 0.089 Uiso 1 1 calc R U . . .
C6 C -0.1475(10) 0.8463(8) 0.5588(8) 0.057(2) Uani 1 1 d . . . . .
H6A H -0.248821 0.850260 0.619860 0.068 Uiso 1 1 calc R U . . .
H6B H -0.115594 0.930793 0.566295 0.068 Uiso 1 1 calc R U . . .
C2 C -0.0151(10) 0.5663(8) 0.5545(8) 0.0479(18) Uani 1 1 d . . . . .
C4 C -0.2377(13) 0.7221(12) 0.4100(10) 0.072(3) Uani 1 1 d . . . . .
H4A H -0.340371 0.714376 0.464628 0.087 Uiso 1 1 calc R U . . .
H4B H -0.267182 0.732180 0.326664 0.087 Uiso 1 1 calc R U . . .
P2 P 0.03874(18) 0.24377(14) 0.10579(12) 0.0388(4) Uani 1 1 d . . . . .
F2 F 0.2356(6) 0.2789(6) -0.0967(4) 0.0644(13) Uani 1 1 d . . . . .
O4 O 0.4893(7) 0.0298(6) -0.0297(6) 0.0768(15) Uani 1 1 d . . . . .
O3 O 0.0372(7) 0.2255(5) 0.2417(4) 0.0483(13) Uani 1 1 d . . . . .
C23 C 0.3479(13) 0.3590(10) 0.1942(9) 0.063(2) Uani 1 1 d . . . . .
H23A H 0.250516 0.348844 0.253249 0.075 Uiso 1 1 calc R U . . .
H23B H 0.371301 0.443894 0.212618 0.075 Uiso 1 1 calc R U . . .
C25 C -0.1387(5) 0.4152(4) 0.0517(4) 0.0382(16) Uani 1 1 d G . . . .
C26 C -0.1604(7) 0.4675(6) -0.0705(4) 0.055(2) Uani 1 1 d G . . . .
H26 H -0.076673 0.415097 -0.131691 0.066 Uiso 1 1 calc R U . . .
C27 C -0.3073(9) 0.5982(6) -0.1012(4) 0.070(2) Uani 1 1 d G . . . .
H27 H -0.321848 0.633252 -0.182986 0.083 Uiso 1 1 calc R U . . .
C29 C -0.4325(7) 0.6766(5) -0.0097(6) 0.068(3) Uani 1 1 d G . . . .
H29 H -0.530790 0.764051 -0.030302 0.082 Uiso 1 1 calc R U . . .
C28 C -0.4108(7) 0.6243(6) 0.1125(5) 0.062(2) Uani 1 1 d G . . . .
H28 H -0.494559 0.676695 0.173678 0.074 Uiso 1 1 calc R U . . .
C30 C -0.2639(7) 0.4936(5) 0.1432(4) 0.0513(19) Uani 1 1 d G . . . .
H30 H -0.249385 0.458539 0.224975 0.062 Uiso 1 1 calc R U . . .
C21 C 0.4867(12) 0.0851(8) 0.1747(8) 0.060(2) Uani 1 1 d . . . . .
H21A H 0.600304 -0.002385 0.175027 0.072 Uiso 1 1 calc R U . . .
H21B H 0.399181 0.063374 0.236449 0.072 Uiso 1 1 calc R U . . .
C32 C 0.0730(7) -0.0489(5) 0.1248(4) 0.054(2) Uani 1 1 d G . . . .
H32 H 0.118404 -0.053806 0.198411 0.064 Uiso 1 1 calc R U . . .
C33 C 0.0557(9) -0.1746(4) 0.0911(5) 0.064(2) Uani 1 1 d G . . . .
H33 H 0.089555 -0.263597 0.142121 0.077 Uiso 1 1 calc R U . . .
C34 C -0.0122(10) -0.1672(5) -0.0189(5) 0.067(3) Uani 1 1 d G . . . .
H34 H -0.023797 -0.251327 -0.041514 0.080 Uiso 1 1 calc R U . . .
C35 C -0.0629(10) -0.0342(6) -0.0952(5) 0.071(3) Uani 1 1 d G . . . .
H35 H -0.108301 -0.029265 -0.168860 0.085 Uiso 1 1 calc R U . . .
C36 C -0.0456(9) 0.0915(5) -0.0615(5) 0.062(2) Uani 1 1 d G . . . .
H36 H -0.079453 0.180528 -0.112573 0.074 Uiso 1 1 calc R U . . .
C31 C 0.0223(8) 0.0842(4) 0.0485(5) 0.0447(18) Uani 1 1 d G . . . .
C22 C 0.5184(14) 0.2178(11) 0.2073(11) 0.079(3) Uani 1 1 d . . . . .
H22A H 0.619383 0.230398 0.153772 0.094 Uiso 1 1 calc R U . . .
H22B H 0.549549 0.199970 0.290922 0.094 Uiso 1 1 calc R U . . .
C19 C 0.2537(11) 0.2581(9) 0.0301(7) 0.0447(17) Uani 1 1 d . . . . .
C24 C 0.2866(14) 0.3899(9) 0.0677(9) 0.061(2) Uani 1 1 d . . . . .
H24A H 0.378863 0.409992 0.009408 0.074 Uiso 1 1 calc R U . . .
H24B H 0.174902 0.478916 0.065129 0.074 Uiso 1 1 calc R U . . .
C20 C 0.4176(11) 0.1128(9) 0.0524(7) 0.053(2) Uani 1 1 d . . . . .

loop_
_atom_site_aniso_label
_atom_site_aniso_U_11
_atom_site_aniso_U_22
_atom_site_aniso_U_33
_atom_site_aniso_U_23
_atom_site_aniso_U_13
_atom_site_aniso_U_12
P1 0.0381(9) 0.0368(9) 0.0369(10) -0.0059(7) -0.0037(7) -0.0100(7)
F1 0.062(3) 0.079(3) 0.043(3) -0.018(2) 0.000(2) -0.021(3)
O1 0.086(4) 0.060(3) 0.097(4) -0.001(3) -0.007(3) -0.032(3)
O2 0.051(3) 0.049(3) 0.045(3) -0.006(2) -0.007(3) -0.011(2)
C7 0.045(4) 0.043(4) 0.037(4) -0.003(3) -0.005(3) -0.016(3)
C8 0.062(5) 0.041(4) 0.043(5) -0.003(3) 0.009(4) -0.014(4)
C9 0.056(5) 0.052(4) 0.046(5) 0.005(4) -0.013(4) -0.007(4)
C10 0.054(5) 0.037(4) 0.073(6) -0.008(4) -0.009(4) -0.003(4)
C11 0.060(5) 0.041(4) 0.065(6) -0.016(4) 0.003(4) -0.007(4)
C12 0.054(5) 0.040(4) 0.043(5) -0.010(3) -0.003(4) -0.013(3)
C3 0.053(5) 0.053(5) 0.085(7) -0.027(4) -0.002(4) -0.015(4)
C13 0.058(5) 0.045(4) 0.054(5) 0.000(4) -0.017(4) -0.017(4)
C18 0.089(7) 0.031(4) 0.090(8) -0.005(4) -0.024(6) -0.015(4)
C17 0.069(6) 0.043(4) 0.083(7) -0.019(4) -0.006(5) -0.018(4)
C16 0.074(6) 0.059(5) 0.075(7) -0.020(5) -0.025(5) -0.024(5)
C15 0.064(5) 0.051(4) 0.055(5) -0.001(4) -0.024(4) -0.014(4)
C14 0.035(3) 0.043(4) 0.037(4) -0.007(3) -0.001(3) -0.014(3)
C1 0.040(4) 0.036(4) 0.049(5) -0.013(3) -0.006(3) 0.001(3)
C5 0.050(5) 0.068(6) 0.086(8) -0.005(5) -0.015(5) -0.002(4)
C6 0.034(4) 0.033(4) 0.092(7) -0.011(4) -0.002(4) -0.001(3)
C2 0.038(4) 0.041(4) 0.060(5) -0.004(3) -0.004(3) -0.011(3)
C4 0.059(5) 0.093(7) 0.079(7) -0.013(5) -0.020(5) -0.039(5)
P2 0.0426(9) 0.0348(8) 0.0361(10) -0.0026(7) -0.0053(7) -0.0114(7)
F2 0.053(3) 0.088(3) 0.044(3) 0.009(2) 0.000(2) -0.026(3)
O4 0.061(3) 0.066(3) 0.099(4) -0.046(3) -0.009(3) -0.006(2)
O3 0.056(3) 0.048(3) 0.039(3) -0.001(2) -0.005(3) -0.018(2)
C23 0.078(6) 0.063(5) 0.068(5) -0.022(4) -0.008(5) -0.043(5)
C25 0.035(3) 0.032(3) 0.046(4) -0.007(3) -0.003(3) -0.010(3)
C26 0.053(5) 0.051(4) 0.050(5) -0.004(4) -0.014(4) -0.005(4)
C27 0.080(6) 0.047(4) 0.067(6) 0.009(4) -0.013(5) -0.011(4)
C29 0.062(5) 0.039(4) 0.090(8) 0.001(4) -0.019(5) -0.005(4)
C28 0.048(5) 0.044(4) 0.079(7) -0.018(4) 0.002(4) -0.002(4)
C30 0.049(5) 0.044(4) 0.053(5) -0.007(4) 0.000(4) -0.011(4)
C21 0.055(5) 0.042(4) 0.072(6) 0.002(4) -0.020(5) -0.005(4)
C32 0.072(6) 0.043(4) 0.046(5) -0.004(3) -0.012(4) -0.019(4)
C33 0.085(7) 0.052(5) 0.057(6) 0.002(4) -0.004(5) -0.030(5)
C34 0.084(7) 0.053(5) 0.073(7) -0.014(5) -0.013(5) -0.033(5)
C35 0.092(7) 0.058(5) 0.063(6) -0.010(4) -0.031(6) -0.018(5)
C36 0.092(7) 0.040(4) 0.055(5) -0.002(4) -0.023(5) -0.023(5)
C31 0.041(4) 0.036(4) 0.052(5) -0.003(3) -0.007(3) -0.009(3)
C22 0.058(6) 0.078(6) 0.094(8) -0.021(6) -0.033(6) -0.007(5)
C19 0.050(4) 0.051(4) 0.039(4) -0.004(3) 0.000(3) -0.026(3)
C24 0.062(5) 0.038(4) 0.084(6) -0.007(4) -0.002(4) -0.020(4)
C20 0.053(5) 0.053(5) 0.058(5) -0.018(4) -0.004(4) -0.022(4)

loop_
_atom_type_symbol
_atom_type_description
_atom_type_scat_dispersion_real
_atom_type_scat_dispersion_imag
_atom_type_scat_source
C C 0.0181 0.0091 'International Tables Vol C Tables 4.2.6.8 and 6.1.1.4'
H H 0.0000 0.0000 'International Tables Vol C Tables 4.2.6.8 and 6.1.1.4'
F F 0.0727 0.0534 'International Tables Vol C Tables 4.2.6.8 and 6.1.1.4'
O O 0.0492 0.0322 'International Tables Vol C Tables 4.2.6.8 and 6.1.1.4'
P P 0.2955 0.4335 'International Tables Vol C Tables 4.2.6.8 and 6.1.1.4'

loop_
_geom_angle_atom_site_label_1
_geom_angle_atom_site_label_2
_geom_angle_atom_site_label_3
_geom_angle
_geom_angle_site_symmetry_1
_geom_angle_site_symmetry_3
_geom_angle_publ_flag
O2 P1 C7 111.6(3) . . ?
O2 P1 C14 112.4(3) . . ?
O2 P1 C1 112.4(3) . . ?
C7 P1 C1 105.2(3) . . ?
C14 P1 C7 110.2(2) . . ?
C14 P1 C1 104.5(3) . . ?
C8 C7 P1 125.3(3) . . ?
C8 C7 C12 120.0 . . ?
C12 C7 P1 114.5(3) . . ?
C7 C8 H8 120.0 . . ?
C7 C8 C9 120.0 . . ?
C9 C8 H8 120.0 . . ?
C8 C9 H9 120.0 . . ?
C10 C9 C8 120.0 . . ?
C10 C9 H9 120.0 . . ?
C9 C10 H10 120.0 . . ?
C9 C10 C11 120.0 . . ?
C11 C10 H10 120.0 . . ?
C10 C11 H11 120.0 . . ?
C12 C11 C10 120.0 . . ?
C12 C11 H11 120.0 . . ?
C7 C12 H12 120.0 . . ?
C11 C12 C7 120.0 . . ?
C11 C12 H12 120.0 . . ?
H3A C3 H3B 108.2 . . ?
C2 C3 H3A 109.7 . . ?
C2 C3 H3B 109.7 . . ?
C2 C3 C4 109.9(7) . . ?
C4 C3 H3A 109.7 . . ?
C4 C3 H3B 109.7 . . ?
C18 C13 H13 120.0 . . ?
C18 C13 C14 120.0 . . ?
C14 C13 H13 120.0 . . ?
C13 C18 H18 120.0 . . ?
C13 C18 C17 120.0 . . ?
C17 C18 H18 120.0 . . ?
C18 C17 H17 120.0 . . ?
C16 C17 C18 120.0 . . ?
C16 C17 H17 120.0 . . ?
C17 C16 H16 120.0 . . ?
C17 C16 C15 120.0 . . ?
C15 C16 H16 120.0 . . ?
C16 C15 H15 120.0 . . ?
C14 C15 C16 120.0 . . ?
C14 C15 H15 120.0 . . ?
C13 C14 P1 115.5(3) . . ?
C15 C14 P1 124.5(3) . . ?
C15 C14 C13 120.0 . . ?
F1 C1 P1 105.4(5) . . ?
F1 C1 C6 108.0(6) . . ?
F1 C1 C2 109.3(6) . . ?
C6 C1 P1 113.3(6) . . ?
C2 C1 P1 110.1(5) . . ?
C2 C1 C6 110.5(6) . . ?
H5A C5 H5B 108.1 . . ?
C6 C5 H5A 109.5 . . ?
C6 C5 H5B 109.5 . . ?
C6 C5 C4 110.6(7) . . ?
C4 C5 H5A 109.5 . . ?
C4 C5 H5B 109.5 . . ?
C1 C6 H6A 108.7 . . ?
C1 C6 H6B 108.7 . . ?
C5 C6 C1 114.2(7) . . ?
C5 C6 H6A 108.7 . . ?
C5 C6 H6B 108.7 . . ?
H6A C6 H6B 107.6 . . ?
O1 C2 C3 125.0(7) . . ?
O1 C2 C1 119.1(7) . . ?
C3 C2 C1 115.8(7) . . ?
C3 C4 C5 112.6(7) . . ?
C3 C4 H4A 109.1 . . ?
C3 C4 H4B 109.1 . . ?
C5 C4 H4A 109.1 . . ?
C5 C4 H4B 109.1 . . ?
H4A C4 H4B 107.8 . . ?
O3 P2 C25 112.6(3) . . ?
O3 P2 C31 111.8(3) . . ?
O3 P2 C19 111.2(3) . . ?
C25 P2 C31 109.7(2) . . ?
C25 P2 C19 104.7(3) . . ?
C31 P2 C19 106.4(3) . . ?
H23A C23 H23B 107.8 . . ?
C22 C23 H23A 109.1 . . ?
C22 C23 H23B 109.1 . . ?
C24 C23 H23A 109.1 . . ?
C24 C23 H23B 109.1 . . ?
C24 C23 C22 112.6(8) . . ?
C26 C25 P2 125.2(3) . . ?
C26 C25 C30 120.0 . . ?
C30 C25 P2 114.8(3) . . ?
C25 C26 H26 120.0 . . ?
C27 C26 C25 120.0 . . ?
C27 C26 H26 120.0 . . ?
C26 C27 H27 120.0 . . ?
C29 C27 C26 120.0 . . ?
C29 C27 H27 120.0 . . ?
C27 C29 H29 120.0 . . ?
C27 C29 C28 120.0 . . ?
C28 C29 H29 120.0 . . ?
C29 C28 H28 120.0 . . ?
C29 C28 C30 120.0 . . ?
C30 C28 H28 120.0 . . ?
C25 C30 H30 120.0 . . ?
C28 C30 C25 120.0 . . ?
C28 C30 H30 120.0 . . ?
H21A C21 H21B 107.9 . . ?
C22 C21 H21A 109.1 . . ?
C22 C21 H21B 109.1 . . ?
C20 C21 H21A 109.1 . . ?
C20 C21 H21B 109.1 . . ?
C20 C21 C22 112.3(7) . . ?
C33 C32 H32 120.0 . . ?
C33 C32 C31 120.0 . . ?
C31 C32 H32 120.0 . . ?
C32 C33 H33 120.0 . . ?
C34 C33 C32 120.0 . . ?
C34 C33 H33 120.0 . . ?
C33 C34 H34 120.0 . . ?
C35 C34 C33 120.0 . . ?
C35 C34 H34 120.0 . . ?
C34 C35 H35 120.0 . . ?
C36 C35 C34 120.0 . . ?
C36 C35 H35 120.0 . . ?
C35 C36 H36 120.0 . . ?
C31 C36 C35 120.0 . . ?
C31 C36 H36 120.0 . . ?
C32 C31 P2 116.1(3) . . ?
C36 C31 P2 123.8(3) . . ?
C36 C31 C32 120.0 . . ?
C23 C22 H22A 109.7 . . ?
C23 C22 H22B 109.7 . . ?
C21 C22 C23 109.9(7) . . ?
C21 C22 H22A 109.7 . . ?
C21 C22 H22B 109.7 . . ?
H22A C22 H22B 108.2 . . ?
F2 C19 P2 105.5(5) . . ?
F2 C19 C24 109.6(6) . . ?
F2 C19 C20 107.0(6) . . ?
C24 C19 P2 112.9(6) . . ?
C20 C19 P2 111.8(5) . . ?
C20 C19 C24 109.9(6) . . ?
C23 C24 C19 112.1(7) . . ?
C23 C24 H24A 109.2 . . ?
C23 C24 H24B 109.2 . . ?
C19 C24 H24A 109.2 . . ?
C19 C24 H24B 109.2 . . ?
H24A C24 H24B 107.9 . . ?
O4 C20 C21 123.9(8) . . ?
O4 C20 C19 119.9(7) . . ?
C21 C20 C19 116.1(6) . . ?

loop_
_geom_bond_atom_site_label_1
_geom_bond_atom_site_label_2
_geom_bond_distance
_geom_bond_site_symmetry_2
_geom_bond_publ_flag
P1 O2 1.472(5) . ?
P1 C7 1.815(4) . ?
P1 C14 1.795(4) . ?
P1 C1 1.882(8) . ?
F1 C1 1.383(8) . ?
O1 C2 1.201(9) . ?
C7 C8 1.3900 . ?
C7 C12 1.3900 . ?
C8 H8 0.9300 . ?
C8 C9 1.3900 . ?
C9 H9 0.9300 . ?
C9 C10 1.3900 . ?
C10 H10 0.9300 . ?
C10 C11 1.3900 . ?
C11 H11 0.9300 . ?
C11 C12 1.3900 . ?
C12 H12 0.9300 . ?
C3 H3A 0.9700 . ?
C3 H3B 0.9700 . ?
C3 C2 1.485(11) . ?
C3 C4 1.525(13) . ?
C13 H13 0.9300 . ?
C13 C18 1.3900 . ?
C13 C14 1.3900 . ?
C18 H18 0.9300 . ?
C18 C17 1.3900 . ?
C17 H17 0.9300 . ?
C17 C16 1.3900 . ?
C16 H16 0.9300 . ?
C16 C15 1.3900 . ?
C15 H15 0.9300 . ?
C15 C14 1.3900 . ?
C1 C6 1.535(10) . ?
C1 C2 1.515(10) . ?
C5 H5A 0.9700 . ?
C5 H5B 0.9700 . ?
C5 C6 1.519(12) . ?
C5 C4 1.535(12) . ?
C6 H6A 0.9700 . ?
C6 H6B 0.9700 . ?
C4 H4A 0.9700 . ?
C4 H4B 0.9700 . ?
P2 O3 1.491(5) . ?
P2 C25 1.805(4) . ?
P2 C31 1.815(4) . ?
P2 C19 1.851(8) . ?
F2 C19 1.413(8) . ?
O4 C20 1.224(9) . ?
C23 H23A 0.9700 . ?
C23 H23B 0.9700 . ?
C23 C22 1.514(13) . ?
C23 C24 1.506(12) . ?
C25 C26 1.3900 . ?
C25 C30 1.3900 . ?
C26 H26 0.9300 . ?
C26 C27 1.3900 . ?
C27 H27 0.9300 . ?
C27 C29 1.3900 . ?
C29 H29 0.9300 . ?
C29 C28 1.3900 . ?
C28 H28 0.9300 . ?
C28 C30 1.3900 . ?
C30 H30 0.9300 . ?
C21 H21A 0.9700 . ?
C21 H21B 0.9700 . ?
C21 C22 1.510(12) . ?
C21 C20 1.491(10) . ?
C32 H32 0.9300 . ?
C32 C33 1.3900 . ?
C32 C31 1.3900 . ?
C33 H33 0.9300 . ?
C33 C34 1.3900 . ?
C34 H34 0.9300 . ?
C34 C35 1.3900 . ?
C35 H35 0.9300 . ?
C35 C36 1.3900 . ?
C36 H36 0.9300 . ?
C36 C31 1.3900 . ?
C22 H22A 0.9700 . ?
C22 H22B 0.9700 . ?
C19 C24 1.529(11) . ?
C19 C20 1.522(11) . ?
C24 H24A 0.9700 . ?
C24 H24B 0.9700 . ?

loop_
_geom_torsion_atom_site_label_1
_geom_torsion_atom_site_label_2
_geom_torsion_atom_site_label_3
_geom_torsion_atom_site_label_4
_geom_torsion
_geom_torsion_site_symmetry_1
_geom_torsion_site_symmetry_2
_geom_torsion_site_symmetry_3
_geom_torsion_site_symmetry_4
_geom_torsion_publ_flag
P1 C7 C8 C9 -175.1(4) . . . . ?
P1 C7 C12 C11 175.6(4) . . . . ?
P1 C1 C6 C5 75.5(8) . . . . ?
P1 C1 C2 O1 108.1(8) . . . . ?
P1 C1 C2 C3 -75.0(7) . . . . ?
F1 C1 C6 C5 -168.2(7) . . . . ?
F1 C1 C2 O1 -7.2(9) . . . . ?
F1 C1 C2 C3 169.7(6) . . . . ?
O2 P1 C7 C8 -173.0(3) . . . . ?
O2 P1 C7 C12 11.6(4) . . . . ?
O2 P1 C14 C13 23.8(4) . . . . ?
O2 P1 C14 C15 -155.7(4) . . . . ?
O2 P1 C1 F1 -180.0(4) . . . . ?
O2 P1 C1 C6 -62.1(6) . . . . ?
O2 P1 C1 C2 62.2(6) . . . . ?
C7 P1 C14 C13 148.9(3) . . . . ?
C7 P1 C14 C15 -30.5(4) . . . . ?
C7 P1 C1 F1 58.3(5) . . . . ?
C7 P1 C1 C6 176.2(5) . . . . ?
C7 P1 C1 C2 -59.5(5) . . . . ?
C7 C8 C9 C10 0.0 . . . . ?
C8 C7 C12 C11 0.0 . . . . ?
C8 C9 C10 C11 0.0 . . . . ?
C9 C10 C11 C12 0.0 . . . . ?
C10 C11 C12 C7 0.0 . . . . ?
C12 C7 C8 C9 0.0 . . . . ?
C13 C18 C17 C16 0.0 . . . . ?
C18 C13 C14 P1 -179.4(4) . . . . ?
C18 C13 C14 C15 0.0 . . . . ?
C18 C17 C16 C15 0.0 . . . . ?
C17 C16 C15 C14 0.0 . . . . ?
C16 C15 C14 P1 179.4(4) . . . . ?
C16 C15 C14 C13 0.0 . . . . ?
C14 P1 C7 C8 61.4(4) . . . . ?
C14 P1 C7 C12 -114.0(3) . . . . ?
C14 P1 C1 F1 -57.8(5) . . . . ?
C14 P1 C1 C6 60.0(6) . . . . ?
C14 P1 C1 C2 -175.6(5) . . . . ?
C14 C13 C18 C17 0.0 . . . . ?
C1 P1 C7 C8 -50.8(4) . . . . ?
C1 P1 C7 C12 133.9(3) . . . . ?
C1 P1 C14 C13 -98.5(4) . . . . ?
C1 P1 C14 C15 82.1(4) . . . . ?
C6 C1 C2 O1 -125.9(8) . . . . ?
C6 C1 C2 C3 51.0(9) . . . . ?
C6 C5 C4 C3 -54.0(11) . . . . ?
C2 C3 C4 C5 55.0(11) . . . . ?
C2 C1 C6 C5 -48.6(9) . . . . ?
C4 C3 C2 O1 122.4(9) . . . . ?
C4 C3 C2 C1 -54.3(9) . . . . ?
C4 C5 C6 C1 51.0(10) . . . . ?
P2 C25 C26 C27 177.2(4) . . . . ?
P2 C25 C30 C28 -177.5(4) . . . . ?
P2 C19 C24 C23 75.4(8) . . . . ?
P2 C19 C20 O4 105.3(8) . . . . ?
P2 C19 C20 C21 -77.7(7) . . . . ?
F2 C19 C24 C23 -167.4(7) . . . . ?
F2 C19 C20 O4 -9.6(9) . . . . ?
F2 C19 C20 C21 167.3(6) . . . . ?
O3 P2 C25 C26 174.4(3) . . . . ?
O3 P2 C25 C30 -8.2(4) . . . . ?
O3 P2 C31 C32 -21.3(4) . . . . ?
O3 P2 C31 C36 155.2(4) . . . . ?
O3 P2 C19 F2 -178.5(4) . . . . ?
O3 P2 C19 C24 -58.8(7) . . . . ?
O3 P2 C19 C20 65.7(6) . . . . ?
C25 P2 C31 C32 -147.0(3) . . . . ?
C25 P2 C31 C36 29.5(4) . . . . ?
C25 P2 C19 F2 -56.6(5) . . . . ?
C25 P2 C19 C24 63.0(6) . . . . ?
C25 P2 C19 C20 -172.5(5) . . . . ?
C25 C26 C27 C29 0.0 . . . . ?
C26 C25 C30 C28 0.0 . . . . ?
C26 C27 C29 C28 0.0 . . . . ?
C27 C29 C28 C30 0.0 . . . . ?
C29 C28 C30 C25 0.0 . . . . ?
C30 C25 C26 C27 0.0 . . . . ?
C32 C33 C34 C35 0.0 . . . . ?
C33 C32 C31 P2 176.7(4) . . . . ?
C33 C32 C31 C36 0.0 . . . . ?
C33 C34 C35 C36 0.0 . . . . ?
C34 C35 C36 C31 0.0 . . . . ?
C35 C36 C31 P2 -176.4(5) . . . . ?
C35 C36 C31 C32 0.0 . . . . ?
C31 P2 C25 C26 -60.4(4) . . . . ?
C31 P2 C25 C30 117.0(3) . . . . ?
C31 P2 C19 F2 59.6(5) . . . . ?
C31 P2 C19 C24 179.2(5) . . . . ?
C31 P2 C19 C20 -56.3(6) . . . . ?
C31 C32 C33 C34 0.0 . . . . ?
C22 C23 C24 C19 56.7(10) . . . . ?
C22 C21 C20 O4 125.9(9) . . . . ?
C22 C21 C20 C19 -50.9(10) . . . . ?
C19 P2 C25 C26 53.4(4) . . . . ?
C19 P2 C25 C30 -129.2(3) . . . . ?
C19 P2 C31 C32 100.3(4) . . . . ?
C19 P2 C31 C36 -83.2(4) . . . . ?
C24 C23 C22 C21 -56.8(11) . . . . ?
C24 C19 C20 O4 -128.5(8) . . . . ?
C24 C19 C20 C21 48.4(9) . . . . ?
C20 C21 C22 C23 52.8(12) . . . . ?
C20 C19 C24 C23 -50.1(9) . . . . ?
